data_7705907
loop_
_publ_author_name
'Diamantis, Stavros A.'
'Hatzidimitriou, Antonios'
'Plessas, Alexios K.'
'Pournara, Anastasia'
'Manos, Manolis J.'
'Papaefstathiou, Giannis S.'
'Lazarides, Theodore'

_publ_section_title
;
 Alkaline earth-organic frameworks with amino derivatives of
 2,6-naphthalene dicarboxylates: structural studies and fluorescence
 properties.
;
_journal_issue 46
_journal_name_full 'Dalton transactions (Cambridge, England : 2003)'
_journal_page_first 16736
_journal_page_last 16744
_journal_paper_doi 10.1039/d0dt03325a
_journal_volume 49
_journal_year 2020
_chemical_formula_moiety 'C36 H42 Ba2 N6 O12'
_chemical_formula_sum 'C36 H42 Ba2 N6 O12'
_chemical_formula_weight 1025.44
_space_group_IT_number 14
_space_group_name_Hall '-P 2ybc'
_space_group_name_H-M_alt 'P 1 21/c 1'
_symmetry_cell_setting monoclinic
_symmetry_space_group_name_H-M 'P 1 21/c 1'
_atom_sites_solution_hydrogens difmap
_atom_sites_solution_primary other
_audit_update_record
;
2020-09-23 deposited with the CCDC.	2020-10-21 downloaded from the CCDC.
;
_cell_angle_alpha 90
_cell_angle_beta 118.288(5)
_cell_angle_gamma 90
_cell_formula_units_Z 4
_cell_length_a 22.746(8)
_cell_length_b 8.433(3)
_cell_length_c 22.517(8)
_cell_measurement_reflns_used 377
_cell_measurement_temperature 130
_cell_measurement_theta_max 20
_cell_measurement_theta_min 10
_cell_volume 3803(2)
_computing_cell_refinement 'Apex2 (Bruker AXS, 2006)'
_computing_data_collection 'Apex2 (Bruker AXS, 2006)'
_computing_data_reduction 'Apex2 (Bruker AXS, 2006)'
_computing_molecular_graphics 'CAMERON (Watkin et al., 1996)'
_computing_publication_material 'CRYSTALS (Betteridge et al., 2003)'
_computing_structure_refinement 'CRYSTALS (Betteridge et al., 2003)'
_computing_structure_solution 'Superflip (Palatinus & Chapuis, 2007)'
_diffrn_ambient_temperature 130
_diffrn_measured_fraction_theta_full 0.994
_diffrn_measured_fraction_theta_max 0.985
_diffrn_measurement_device Area
_diffrn_measurement_device_type 'Bruker Kappa Apex2'
_diffrn_measurement_method '\f & \w scans'
_diffrn_radiation_monochromator graphite
_diffrn_radiation_type 'Mo K\a'
_diffrn_radiation_wavelength 0.71073
_diffrn_reflns_av_R_equivalents 0.014
_diffrn_reflns_limit_h_max 24
_diffrn_reflns_limit_h_min -27
_diffrn_reflns_limit_k_max 10
_diffrn_reflns_limit_k_min -10
_diffrn_reflns_limit_l_max 27
_diffrn_reflns_limit_l_min 0
_diffrn_reflns_number 34774
_diffrn_reflns_theta_full 25.174
_diffrn_reflns_theta_max 25.953
_diffrn_reflns_theta_min 1.017
_diffrn_standards_number 0
_exptl_absorpt_coefficient_mu 2.129
_exptl_absorpt_correction_T_max 0.84
_exptl_absorpt_correction_T_min 0.67
_exptl_absorpt_correction_type numerical
_exptl_absorpt_process_details
; 
 Analytical Absorption (De Meulenaer & Tompa, 1965) 
;
_exptl_crystal_colour brown
_exptl_crystal_density_diffrn 1.791
_exptl_crystal_density_method 'not measured'
_exptl_crystal_description prism
_exptl_crystal_F_000 2032
_exptl_crystal_size_max 0.200
_exptl_crystal_size_mid 0.190
_exptl_crystal_size_min 0.080
_refine_diff_density_max 2.68
_refine_diff_density_min -2.31
_refine_ls_extinction_method None
_refine_ls_goodness_of_fit_ref 1.0000
_refine_ls_hydrogen_treatment constr
_refine_ls_matrix_type full
_refine_ls_number_parameters 505
_refine_ls_number_reflns 6722
_refine_ls_number_restraints 0
_refine_ls_R_factor_all 0.0685
_refine_ls_R_factor_gt 0.0638
_refine_ls_shift/su_max 0.0011444
_refine_ls_shift/su_mean 0.0000245
_refine_ls_structure_factor_coef Fsqd
_refine_ls_weighting_details
;
 Method, part 1, Chebychev polynomial, (Watkin, 1994, Prince, 1982) 
 [weight] = 1.0/[A~0~*T~0~(x)+A~1~*T~1~(x) ... +A~n-1~]*T~n-1~(x)] 
 where A~i~ are the Chebychev coefficients listed below and x= Fcalc/Fmax 
 Method = Robust Weighting (Prince, 1982) 
 W = [weight] * [1-(deltaF/6*sigmaF)^2^]^2^ 
 A~i~ are: 
 4.58 4.80 2.40 
;
_refine_ls_weighting_scheme calc
_refine_ls_wR_factor_all 0.1076
_refine_ls_wR_factor_gt 0.1075
_refine_ls_wR_factor_ref 0.1075
_reflns_limit_h_max 24
_reflns_limit_h_min -27
_reflns_limit_k_max 10
_reflns_limit_k_min 0
_reflns_limit_l_max 27
_reflns_limit_l_min 0
_reflns_number_gt 6722
_reflns_number_total 7334
_reflns_threshold_expression I>2.0\s(I)
_oxford_diffrn_Wilson_B_factor 2.17
_oxford_diffrn_Wilson_scale 215.23
_oxford_refine_ls_r_factor_ref 0.0638
_oxford_refine_ls_scale 0.076420(15)
_oxford_reflns_number_all 7304
_oxford_reflns_threshold_expression_ref I>2.0\s(I)
_cod_data_source_file d0dt03325a2.cif
_cod_data_source_block I_CCDC3
_cod_depositor_comments
;
The following automatic conversions were performed:

data item '_atom_sites_solution_primary' value 'Other' was changed to
'other' in accordance with the
/home/data/users/saulius/crontab/automatic-downloads/rss-feeds/RSC/lib/dictionaries/cif_core.dic
dictionary named 'cif_core.dic' version 2.4.2 last updated on
2011-04-26.

Automatic conversion script
Id: cif_fix_values 7556 2019-12-06 15:28:31Z antanas 
;
_cod_original_sg_symbol_H-M 'P 1 21/c 1 '
_cod_database_code 7705907

loop_
_symmetry_equiv_pos_as_xyz
x,y,z
-x,-y,-z
-x,y+1/2,-z+1/2
x,-y+1/2,z+1/2

loop_
_atom_site_label
_atom_site_type_symbol
_atom_site_fract_x
_atom_site_fract_y
_atom_site_fract_z
_atom_site_U_iso_or_equiv
_atom_site_occupancy
_atom_site_adp_type
_atom_site_refinement_flags_posn
_atom_site_refinement_flags_adp
_atom_site_refinement_flags_occupancy
_atom_site_disorder_assembly
_atom_site_disorder_group
_atom_site_attached_hydrogens
Ba1 Ba 0.50517(2) 0.55545(5) 0.72941(2) 0.0272 1.0000 Uani . . . . . .
Ba2 Ba -0.00799(2) 0.48353(5) 0.72561(2) 0.0295 1.0000 Uani . . . . . .
O1 O 0.3750(3) 0.9281(7) 0.7517(3) 0.0446 1.0000 Uani . . . . . .
O2 O 0.4436(3) 0.7362(7) 0.7800(3) 0.0392 1.0000 Uani . . . . . .
O3 O 0.0849(2) 0.2629(6) 0.7875(3) 0.0333 1.0000 Uani . . . . . .
O4 O 0.1301(3) 0.0414(7) 0.7778(3) 0.0456 1.0000 Uani . . . . . .
O5 O 0.9321(3) 0.3250(6) 1.1691(2) 0.0349 1.0000 Uani . . . . . .
O6 O 0.9060(3) 0.1221(6) 1.1014(3) 0.0415 1.0000 Uani . . . . . .
O7 O 0.6235(3) 1.0050(7) 0.8686(3) 0.0519 1.0000 Uani . . . . . .
O8 O 0.5895(2) 0.7998(6) 0.8053(2) 0.0288 1.0000 Uani . . . . . .
O9 O 0.5392(3) 0.3578(7) 0.8420(3) 0.0464 1.0000 Uani . . . . . .
O10 O 0.5187(3) 0.5752(8) 0.6117(3) 0.0529 1.0000 Uani . . . . . .
O11 O 0.0571(3) 0.4399(7) 0.6473(3) 0.0461 1.0000 Uani . . . . . .
O12 O 0.0305(3) 0.7685(7) 0.6871(3) 0.0475 1.0000 Uani . . . . . .
N1 N 0.2135(4) 0.7621(10) 0.8341(4) 0.0490 1.0000 Uani . . . . . .
N2 N 0.7169(4) 0.2970(9) 0.8831(4) 0.0508 1.0000 Uani . . . . . .
N3 N 0.5874(4) 0.4455(9) 0.9474(4) 0.0485 1.0000 Uani . . . . . .
N4 N 0.5905(4) 0.5335(9) 0.5738(4) 0.0446 1.0000 Uani . . . . . .
N5 N 0.0871(4) 0.3737(9) 0.5672(4) 0.0503 1.0000 Uani . . . . . .
N6 N 0.0819(4) 0.8842(10) 0.6337(4) 0.0508 1.0000 Uani . . . . . .
C1 C 0.3932(4) 0.7977(9) 0.7758(4) 0.0368 1.0000 Uani . . . . . .
C2 C 0.3425(4) 0.7016(9) 0.7853(4) 0.0354 1.0000 Uani . . . . . .
C3 C 0.2963(4) 0.7774(10) 0.7988(4) 0.0370 1.0000 Uani . . . . . .
C4 C 0.2513(4) 0.6904(10) 0.8089(4) 0.0373 1.0000 Uani . . . . . .
C5 C 0.2448(4) 0.5267(9) 0.7979(4) 0.0354 1.0000 Uani . . . . . .
C6 C 0.1948(4) 0.4328(9) 0.7993(4) 0.0364 1.0000 Uani . . . . . .
C7 C 0.1865(4) 0.2787(10) 0.7851(4) 0.0385 1.0000 Uani . . . . . .
C8 C 0.2329(4) 0.2065(10) 0.7704(5) 0.0438 1.0000 Uani . . . . . .
C9 C 0.2832(4) 0.2882(10) 0.7655(5) 0.0410 1.0000 Uani . . . . . .
C10 C 0.2904(4) 0.4531(9) 0.7811(4) 0.0364 1.0000 Uani . . . . . .
C11 C 0.3417(4) 0.5415(9) 0.7788(4) 0.0361 1.0000 Uani . . . . . .
C12 C 0.1305(4) 0.1882(9) 0.7824(4) 0.0358 1.0000 Uani . . . . . .
C13 C 0.8997(4) 0.2651(9) 1.1115(4) 0.0320 1.0000 Uani . . . . . .
C14 C 0.8461(4) 0.3591(9) 1.0564(4) 0.0326 1.0000 Uani . . . . . .
C15 C 0.8049(4) 0.2861(9) 0.9964(4) 0.0343 1.0000 Uani . . . . . .
C16 C 0.7572(4) 0.3714(9) 0.9437(4) 0.0356 1.0000 Uani . . . . . .
C17 C 0.7482(3) 0.5360(9) 0.9502(4) 0.0309 1.0000 Uani . . . . . .
C18 C 0.6969(4) 0.6214(9) 0.8991(4) 0.0335 1.0000 Uani . . . . . .
C19 C 0.6882(4) 0.7786(9) 0.9103(4) 0.0341 1.0000 Uani . . . . . .
C20 C 0.7298(4) 0.8487(9) 0.9693(4) 0.0349 1.0000 Uani . . . . . .
C21 C 0.7833(4) 0.7627(10) 1.0171(4) 0.0352 1.0000 Uani . . . . . .
C22 C 0.7923(4) 0.6100(9) 1.0112(4) 0.0330 1.0000 Uani . . . . . .
C23 C 0.8402(4) 0.5202(9) 1.0619(4) 0.0320 1.0000 Uani . . . . . .
C24 C 0.6284(4) 0.8643(9) 0.8577(4) 0.0377 1.0000 Uani . . . . . .
C25 C 0.5794(4) 0.3500(11) 0.9017(4) 0.0419 1.0000 Uani . . . . . .
C26 C 0.6426(5) 0.4384(12) 1.0174(5) 0.0549 1.0000 Uani . . . . . .
C27 C 0.5434(4) 0.5817(11) 0.9333(5) 0.0521 1.0000 Uani . . . . . .
C28 C 0.5653(5) 0.6264(13) 0.6039(5) 0.0539 1.0000 Uani . . . . . .
C29 C 0.6396(5) 0.5457(13) 0.5493(5) 0.0593 1.0000 Uani . . . . . .
C30 C 0.5623(5) 0.3738(11) 0.5554(5) 0.0551 1.0000 Uani . . . . . .
C31 C 0.0439(5) 0.3980(12) 0.5897(5) 0.0534 1.0000 Uani . . . . . .
C32 C 0.0663(5) 0.3290(13) 0.4974(5) 0.0607 1.0000 Uani . . . . . .
C33 C 0.1565(5) 0.4276(14) 0.6074(5) 0.0617 1.0000 Uani . . . . . .
C34 C 0.0782(5) 0.7842(11) 0.6754(5) 0.0476 1.0000 Uani . . . . . .
C35 C 0.0303(5) 1.0117(12) 0.6060(5) 0.0571 1.0000 Uani . . . . . .
C36 C 0.1384(5) 0.8977(14) 0.6212(5) 0.0634 1.0000 Uani . . . . . .
H281 H 0.5827 0.7277 0.6186 0.0649 1.0000 Uiso R . . . . .
H231 H 0.8696 0.5706 1.1021 0.0380 1.0000 Uiso R . . . . .
H151 H 0.8093 0.1776 0.9915 0.0410 1.0000 Uiso R . . . . .
H21 H 0.7144 0.1953 0.8816 0.0612 1.0000 Uiso R . . . . .
H22 H 0.6882 0.3271 0.8430 0.0610 1.0000 Uiso R . . . . .
H211 H 0.8149 0.8162 1.0561 0.0418 1.0000 Uiso R . . . . .
H201 H 0.7230 0.9539 0.9777 0.0416 1.0000 Uiso R . . . . .
H111 H 0.3748 0.4905 0.7726 0.0427 1.0000 Uiso R . . . . .
H31 H 0.2963 0.8870 0.8014 0.0439 1.0000 Uiso R . . . . .
H11 H 0.1861 0.7063 0.8422 0.0582 1.0000 Uiso R . . . . .
H12 H 0.2234 0.8581 0.8503 0.0580 1.0000 Uiso R . . . . .
H61 H 0.1651 0.4819 0.8109 0.0442 1.0000 Uiso R . . . . .
H291 H 0.6565 0.6527 0.5570 0.0891 1.0000 Uiso R . . . . .
H292 H 0.6756 0.4725 0.5739 0.0891 1.0000 Uiso R . . . . .
H293 H 0.6182 0.5214 0.5017 0.0891 1.0000 Uiso R . . . . .
H81 H 0.2299 0.0976 0.7633 0.0529 1.0000 Uiso R . . . . .
H91 H 0.3123 0.2369 0.7527 0.0487 1.0000 Uiso R . . . . .
H301 H 0.5139 0.3816 0.5337 0.0821 1.0000 Uiso R . . . . .
H302 H 0.5783 0.3100 0.5956 0.0822 1.0000 Uiso R . . . . .
H303 H 0.5756 0.3282 0.5243 0.0821 1.0000 Uiso R . . . . .
H251 H 0.6074 0.2620 0.9150 0.0499 1.0000 Uiso R . . . . .
H261 H 0.6260 0.4564 1.0489 0.0820 1.0000 Uiso R . . . . .
H262 H 0.6754 0.5185 1.0238 0.0818 1.0000 Uiso R . . . . .
H263 H 0.6632 0.3353 1.0257 0.0818 1.0000 Uiso R . . . . .
H271 H 0.5400 0.6365 0.8943 0.0779 1.0000 Uiso R . . . . .
H272 H 0.5614 0.6519 0.9717 0.0780 1.0000 Uiso R . . . . .
H273 H 0.5002 0.5457 0.9251 0.0780 1.0000 Uiso R . . . . .
H311 H -0.0012 0.3816 0.5592 0.0638 1.0000 Uiso R . . . . .
H333 H 0.1615 0.5271 0.5894 0.0920 1.0000 Uiso R . . . . .
H331 H 0.1661 0.4418 0.6536 0.0920 1.0000 Uiso R . . . . .
H332 H 0.1862 0.3497 0.6048 0.0920 1.0000 Uiso R . . . . .
H321 H 0.0915 0.2375 0.4968 0.0909 1.0000 Uiso R . . . . .
H323 H 0.0196 0.3030 0.4751 0.0909 1.0000 Uiso R . . . . .
H322 H 0.0742 0.4159 0.4742 0.0908 1.0000 Uiso R . . . . .
H341 H 0.1145 0.7162 0.6983 0.0572 1.0000 Uiso R . . . . .
H363 H 0.1742 0.8333 0.6537 0.0949 1.0000 Uiso R . . . . .
H362 H 0.1257 0.8616 0.5762 0.0950 1.0000 Uiso R . . . . .
H361 H 0.1523 1.0071 0.6261 0.0950 1.0000 Uiso R . . . . .
H353 H -0.0081 0.9838 0.6113 0.0862 1.0000 Uiso R . . . . .
H352 H 0.0162 1.0267 0.5587 0.0860 1.0000 Uiso R . . . . .
H351 H 0.0483 1.1106 0.6291 0.0859 1.0000 Uiso R . . . . .
H181 H 0.6683 0.5725 0.8572 0.0401 1.0000 Uiso R . . . . .

loop_
_atom_site_aniso_label
_atom_site_aniso_U_11
_atom_site_aniso_U_22
_atom_site_aniso_U_33
_atom_site_aniso_U_23
_atom_site_aniso_U_13
_atom_site_aniso_U_12
Ba1 0.02350(19) 0.0227(2) 0.0335(2) -0.00329(17) 0.01207(16) -0.00073(15)
Ba2 0.0263(2) 0.0232(2) 0.0318(2) 0.00406(18) 0.00794(16) 0.00173(16)
O1 0.047(3) 0.035(3) 0.059(4) 0.007(3) 0.030(3) -0.005(3)
O2 0.036(3) 0.039(3) 0.058(4) -0.004(3) 0.034(3) -0.007(2)
O3 0.029(3) 0.026(3) 0.043(3) -0.001(2) 0.016(2) -0.001(2)
O4 0.039(3) 0.027(3) 0.071(4) 0.000(3) 0.026(3) -0.001(2)
O5 0.044(3) 0.028(3) 0.018(2) 0.000(2) 0.002(2) 0.002(2)
O6 0.052(3) 0.028(3) 0.034(3) -0.002(2) 0.011(3) 0.006(2)
O7 0.049(3) 0.037(3) 0.038(3) -0.008(3) -0.005(3) 0.006(3)
O8 0.033(3) 0.025(3) 0.024(3) -0.004(2) 0.009(2) -0.001(2)
O9 0.055(4) 0.044(3) 0.037(3) -0.004(3) 0.019(3) 0.024(3)
O10 0.056(4) 0.065(4) 0.036(3) 0.009(3) 0.020(3) 0.008(3)
O11 0.056(4) 0.043(4) 0.032(3) -0.001(3) 0.016(3) 0.013(3)
O12 0.053(4) 0.046(4) 0.044(3) 0.010(3) 0.023(3) 0.006(3)
N1 0.049(4) 0.053(5) 0.057(5) -0.001(4) 0.034(4) -0.004(4)
N2 0.048(4) 0.036(4) 0.045(4) -0.003(3) 0.003(3) -0.001(3)
N3 0.047(4) 0.051(5) 0.046(4) 0.002(4) 0.020(3) 0.010(4)
N4 0.052(4) 0.042(4) 0.041(4) 0.002(3) 0.023(3) -0.001(3)
N5 0.054(4) 0.040(4) 0.053(5) 0.000(4) 0.023(4) 0.010(3)
N6 0.052(4) 0.049(5) 0.058(5) 0.016(4) 0.031(4) 0.004(4)
C1 0.034(4) 0.030(4) 0.056(5) 0.004(4) 0.029(4) 0.000(3)
C2 0.033(4) 0.033(4) 0.051(5) 0.003(4) 0.029(4) -0.001(3)
C3 0.038(4) 0.029(4) 0.056(5) 0.000(4) 0.031(4) -0.003(3)
C4 0.034(4) 0.035(4) 0.055(5) -0.005(4) 0.031(4) -0.006(3)
C5 0.028(3) 0.032(4) 0.051(5) 0.006(4) 0.023(3) -0.001(3)
C6 0.029(4) 0.032(4) 0.050(5) 0.006(4) 0.021(3) 0.000(3)
C7 0.032(4) 0.033(4) 0.051(5) 0.003(4) 0.020(4) 0.001(3)
C8 0.038(4) 0.028(4) 0.070(6) 0.003(4) 0.029(4) -0.003(3)
C9 0.033(4) 0.030(4) 0.063(6) -0.001(4) 0.025(4) -0.002(3)
C10 0.034(4) 0.026(4) 0.054(5) 0.004(4) 0.024(4) -0.002(3)
C11 0.032(4) 0.032(4) 0.053(5) 0.005(4) 0.027(4) 0.001(3)
C12 0.030(4) 0.026(4) 0.052(5) 0.003(4) 0.020(4) 0.001(3)
C13 0.042(4) 0.033(4) 0.020(3) 0.008(3) 0.013(3) 0.007(3)
C14 0.035(4) 0.031(4) 0.026(4) 0.005(3) 0.009(3) 0.001(3)
C15 0.038(4) 0.028(4) 0.031(4) 0.000(3) 0.011(3) 0.001(3)
C16 0.040(4) 0.031(4) 0.029(4) 0.001(3) 0.011(3) 0.000(3)
C17 0.031(4) 0.027(4) 0.029(4) 0.000(3) 0.010(3) 0.000(3)
C18 0.032(4) 0.033(4) 0.028(4) 0.001(3) 0.008(3) -0.001(3)
C19 0.035(4) 0.030(4) 0.029(4) 0.000(3) 0.008(3) 0.000(3)
C20 0.039(4) 0.031(4) 0.024(4) 0.001(3) 0.006(3) 0.002(3)
C21 0.035(4) 0.036(4) 0.026(4) -0.002(3) 0.007(3) -0.001(3)
C22 0.033(4) 0.036(4) 0.024(4) -0.001(3) 0.009(3) -0.001(3)
C23 0.038(4) 0.029(4) 0.022(3) 0.000(3) 0.009(3) -0.002(3)
C24 0.033(4) 0.029(4) 0.035(4) -0.001(3) 0.003(3) 0.006(3)
C25 0.046(5) 0.043(5) 0.035(5) -0.002(4) 0.018(4) 0.012(4)
C26 0.051(5) 0.052(6) 0.047(5) -0.003(4) 0.011(4) 0.007(4)
C27 0.049(5) 0.044(5) 0.051(5) 0.000(4) 0.014(4) 0.015(4)
C28 0.047(5) 0.061(6) 0.052(6) -0.002(5) 0.022(5) -0.001(5)
C29 0.055(6) 0.058(6) 0.058(6) 0.005(5) 0.021(5) 0.004(5)
C30 0.055(5) 0.040(5) 0.054(6) -0.004(4) 0.012(4) 0.006(4)
C31 0.058(6) 0.052(6) 0.049(6) 0.006(5) 0.025(5) 0.013(5)
C32 0.059(6) 0.063(7) 0.054(6) 0.004(5) 0.023(5) 0.022(5)
C33 0.057(6) 0.068(7) 0.052(6) 0.006(5) 0.020(5) 0.006(5)
C34 0.047(5) 0.041(5) 0.054(6) 0.016(4) 0.024(4) 0.002(4)
C35 0.062(6) 0.049(6) 0.061(6) 0.008(5) 0.029(5) 0.006(5)
C36 0.064(6) 0.070(7) 0.058(6) 0.004(5) 0.030(5) -0.006(5)

loop_
_atom_type_symbol
_atom_type_scat_dispersion_real
_atom_type_scat_dispersion_imag
_atom_type_scat_Cromer_Mann_a1
_atom_type_scat_Cromer_Mann_b1
_atom_type_scat_Cromer_Mann_a2
_atom_type_scat_Cromer_Mann_b2
_atom_type_scat_Cromer_Mann_a3
_atom_type_scat_Cromer_Mann_b3
_atom_type_scat_Cromer_Mann_a4
_atom_type_scat_Cromer_Mann_b4
_atom_type_scat_Cromer_Mann_c
_atom_type_scat_source
C 0.0033 0.0016 2.3100 20.8439 1.0200 10.2075 1.5886 0.5687 0.8650 51.6512 0.2156 'International Tables Vol C 4.2.6.8 and 6.1.1.4'
H 0.0000 0.0000 0.4930 10.5109 0.3229 26.1257 0.1402 3.1424 0.0408 57.7998 0.0030 'International Tables Vol C 4.2.6.8 and 6.1.1.4'
N 0.0061 0.0033 12.2126 0.0057 3.1322 9.8933 2.0125 28.9975 1.1663 0.5826 -11.5290 'International Tables Vol C 4.2.6.8 and 6.1.1.4'
O 0.0106 0.0060 3.0485 13.2771 2.2868 5.7011 1.5463 0.3239 0.8670 32.9089 0.2508 'International Tables Vol C 4.2.6.8 and 6.1.1.4'
Ba -0.3244 2.2819 20.3361 3.2160 19.2970 0.2756 10.8880 20.2073 2.6959 167.2020 2.7731 'International Tables Vol C 4.2.6.8 and 6.1.1.4'
La -0.2871 2.4523 20.5780 2.9482 19.5990 0.2445 11.3727 18.7726 3.2872 133.1240 2.1468 'International Tables Vol C 4.2.6.8 and 6.1.1.4'

loop_
_geom_angle_atom_site_label_1
_geom_angle_site_symmetry_1
_geom_angle_atom_site_label_2
_geom_angle_site_symmetry_2
_geom_angle_atom_site_label_3
_geom_angle_site_symmetry_3
_geom_angle
_geom_angle_publ_flag
O10 . Ba1 . O8 . 100.54(17) yes
O10 . Ba1 . O9 . 140.89(17) yes
O8 . Ba1 . O9 . 94.03(16) yes
O10 . Ba1 . O2 . 133.09(19) yes
O8 . Ba1 . O2 . 70.30(15) yes
O9 . Ba1 . O2 . 85.99(17) yes
O10 . Ba1 . O7 3_646 78.58(19) yes
O8 . Ba1 . O7 3_646 140.62(17) yes
O9 . Ba1 . O7 3_646 111.49(18) yes
O2 . Ba1 . O7 3_646 81.7(2) yes
O10 . Ba1 . O2 3_646 76.45(18) yes
O8 . Ba1 . O2 3_646 122.24(15) yes
O9 . Ba1 . O2 3_646 65.13(16) yes
O2 . Ba1 . O2 3_646 148.19(14) yes
O7 3_646 Ba1 . O2 3_646 96.13(18) yes
O10 . Ba1 . O8 3_646 100.97(17) yes
O8 . Ba1 . O8 3_646 158.45(3) yes
O9 . Ba1 . O8 3_646 69.69(16) yes
O2 . Ba1 . O8 3_646 93.86(15) yes
O7 3_646 Ba1 . O8 3_646 44.68(15) yes
O10 . Ba1 . O9 3_656 66.07(18) yes
O8 . Ba1 . O9 3_656 69.51(15) yes
O9 . Ba1 . O9 3_656 152.31(14) yes
O2 . Ba1 . O9 3_656 67.77(18) yes
O7 3_646 Ba1 . O9 3_656 74.57(16) yes
O2 3_646 Ba1 . O8 3_646 64.66(14) yes
O2 3_646 Ba1 . O9 3_656 142.43(16) yes
O8 3_646 Ba1 . O9 3_656 118.95(14) yes
O3 . Ba2 . O11 . 73.36(16) yes
O3 . Ba2 . O12 . 118.05(16) yes
O11 . Ba2 . O12 . 65.67(18) yes
O3 . Ba2 . O4 3_556 132.13(16) yes
O11 . Ba2 . O4 3_556 145.12(18) yes
O12 . Ba2 . O4 3_556 106.98(17) yes
O3 . Ba2 . O3 3_556 157.46(7) yes
O11 . Ba2 . O3 3_556 121.33(16) yes
O12 . Ba2 . O3 3_556 62.12(16) yes
O4 3_556 Ba2 . O3 3_556 45.66(15) yes
O3 . Ba2 . O12 3_546 63.75(17) yes
O11 . Ba2 . O12 3_546 131.22(17) yes
O12 . Ba2 . O12 3_546 156.98(14) yes
O4 3_556 Ba2 . O12 3_546 68.48(17) yes
O3 3_556 Ba2 . O12 3_546 106.86(16) yes
O3 . Ba2 . O6 4_454 108.58(17) yes
O11 . Ba2 . O6 4_454 69.21(18) yes
O12 . Ba2 . O6 4_454 98.07(17) yes
O4 3_556 Ba2 . O6 4_454 78.78(18) yes
O3 3_556 Ba2 . O6 4_454 93.28(16) yes
O3 . Ba2 . O5 4_454 72.38(15) yes
O11 . Ba2 . O5 4_454 83.46(17) yes
O12 . Ba2 . O5 4_454 140.14(16) yes
O4 3_556 Ba2 . O5 4_454 83.78(16) yes
O3 3_556 Ba2 . O5 4_454 123.34(15) yes
O3 . Ba2 . O5 2_667 86.55(16) yes
O11 . Ba2 . O5 2_667 108.69(18) yes
O12 . Ba2 . O5 2_667 66.46(17) yes
O4 3_556 Ba2 . O5 2_667 97.64(17) yes
O3 3_556 Ba2 . O5 2_667 72.81(15) yes
O12 3_546 Ba2 . O6 4_454 102.88(17) yes
O12 3_546 Ba2 . O5 4_454 62.83(16) yes
O6 4_454 Ba2 . O5 4_454 45.31(15) yes
O12 3_546 Ba2 . O5 2_667 91.34(16) yes
O6 4_454 Ba2 . O5 2_667 162.62(16) yes
O5 4_454 Ba2 . O5 2_667 151.81(12) yes
C1 . O1 . Ba1 3_656 100.4(5) yes
C1 . O2 . Ba1 . 151.1(6) yes
C1 . O2 . Ba1 3_656 89.7(5) yes
Ba1 . O2 . Ba1 3_656 100.63(15) yes
Ba2 . O3 . C12 . 141.5(5) yes
C24 . O7 . Ba1 3_656 98.8(5) yes
C24 . O8 . Ba1 . 154.0(5) yes
C24 . O8 . Ba1 3_656 92.0(4) yes
Ba1 . O8 . Ba1 3_656 100.27(15) yes
C25 . O9 . Ba1 . 140.1(6) yes
C25 . O9 . Ba1 3_646 116.2(5) yes
Ba1 . O9 . Ba1 3_646 98.34(17) yes
C28 . O10 . Ba1 . 129.9(6) yes
C31 . O11 . Ba2 . 139.1(6) yes
C34 . O12 . Ba2 . 125.8(6) yes
C4 . N1 . H11 . 120.1 no
C4 . N1 . H12 . 119.6 no
H11 . N1 . H12 . 118.9 no
C16 . N2 . H21 . 119.6 no
C16 . N2 . H22 . 135.8 no
H21 . N2 . H22 . 104.4 no
C25 . N3 . C26 . 124.7(8) yes
C25 . N3 . C27 . 120.9(8) yes
C26 . N3 . C27 . 114.3(7) yes
C28 . N4 . C29 . 137.7(9) yes
C28 . N4 . C30 . 116.7(8) yes
C29 . N4 . C30 . 105.5(8) yes
C31 . N5 . C32 . 122.3(8) yes
C31 . N5 . C33 . 119.6(8) yes
C32 . N5 . C33 . 116.5(8) yes
C34 . N6 . C35 . 117.7(8) yes
C34 . N6 . C36 . 124.2(8) yes
C35 . N6 . C36 . 117.2(8) yes
O2 . C1 . O1 . 122.0(7) yes
O2 . C1 . C2 . 121.0(7) yes
O1 . C1 . C2 . 115.6(7) yes
C1 . C2 . C3 . 119.7(7) yes
C1 . C2 . C11 . 119.6(7) yes
C3 . C2 . C11 . 120.7(7) yes
C2 . C3 . C4 . 119.9(7) yes
C2 . C3 . H31 . 119.9 no
C4 . C3 . H31 . 120.2 no
N1 . C4 . C3 . 119.9(8) yes
N1 . C4 . C5 . 118.2(7) yes
C3 . C4 . C5 . 121.8(7) yes
C4 . C5 . C6 . 125.1(7) yes
C4 . C5 . C10 . 117.0(7) yes
C6 . C5 . C10 . 117.9(7) yes
C5 . C6 . C7 . 125.0(8) yes
C5 . C6 . H61 . 117.5 no
C7 . C6 . H61 . 117.5 no
C6 . C7 . C8 . 116.7(7) yes
C6 . C7 . C12 . 122.8(7) yes
C8 . C7 . C12 . 120.5(7) yes
C7 . C8 . C9 . 123.5(8) yes
C7 . C8 . H81 . 118.3 no
C9 . C8 . H81 . 118.2 no
C8 . C9 . C10 . 117.9(8) yes
C8 . C9 . H91 . 121.5 no
C10 . C9 . H91 . 120.6 no
C9 . C10 . C5 . 119.0(7) yes
C9 . C10 . C11 . 120.5(7) yes
C5 . C10 . C11 . 120.5(7) yes
C10 . C11 . C2 . 119.5(7) yes
C10 . C11 . H111 . 120.2 no
C2 . C11 . H111 . 120.3 no
C7 . C12 . O3 . 118.2(7) yes
C7 . C12 . O4 . 119.7(7) yes
O3 . C12 . O4 . 122.0(7) yes
O5 . C13 . O6 . 121.0(7) yes
O5 . C13 . C14 . 119.7(7) yes
O6 . C13 . C14 . 118.8(7) yes
C13 . C14 . C15 . 119.3(7) yes
C13 . C14 . C23 . 121.7(7) yes
C15 . C14 . C23 . 118.8(7) yes
C14 . C15 . C16 . 120.5(7) yes
C14 . C15 . H151 . 119.7 no
C16 . C15 . H151 . 119.8 no
N2 . C16 . C15 . 119.9(7) yes
N2 . C16 . C17 . 119.0(7) yes
C15 . C16 . C17 . 121.1(7) yes
C16 . C17 . C18 . 121.8(7) yes
C16 . C17 . C22 . 117.6(7) yes
C18 . C17 . C22 . 120.6(7) yes
C17 . C18 . C19 . 118.9(7) yes
C17 . C18 . H181 . 120.5 no
C19 . C18 . H181 . 120.5 no
C18 . C19 . C20 . 120.4(7) yes
C18 . C19 . C24 . 118.3(7) yes
C20 . C19 . C24 . 121.1(7) yes
C19 . C20 . C21 . 118.9(8) yes
C19 . C20 . H201 . 120.5 no
C21 . C20 . H201 . 120.6 no
C20 . C21 . C22 . 123.6(7) yes
C20 . C21 . H211 . 118.2 no
C22 . C21 . H211 . 118.2 no
C17 . C22 . C21 . 117.2(7) yes
C17 . C22 . C23 . 119.1(7) yes
C21 . C22 . C23 . 123.6(7) yes
C14 . C23 . C22 . 122.8(7) yes
C14 . C23 . H231 . 118.8 no
C22 . C23 . H231 . 118.5 no
C19 . C24 . O7 . 116.3(7) yes
C19 . C24 . O8 . 121.3(7) yes
O7 . C24 . O8 . 122.2(7) yes
N3 . C25 . O9 . 127.9(8) yes
N3 . C25 . H251 . 116.0 no
O9 . C25 . H251 . 116.1 no
N3 . C26 . H261 . 110.4 no
N3 . C26 . H262 . 109.6 no
H261 . C26 . H262 . 109.1 no
N3 . C26 . H263 . 109.4 no
H261 . C26 . H263 . 108.9 no
H262 . C26 . H263 . 109.4 no
N3 . C27 . H271 . 109.0 no
N3 . C27 . H272 . 109.5 no
H271 . C27 . H272 . 109.8 no
N3 . C27 . H273 . 109.2 no
H271 . C27 . H273 . 110.2 no
H272 . C27 . H273 . 109.1 no
N4 . C28 . O10 . 118.3(10) yes
N4 . C28 . H281 . 120.4 no
O10 . C28 . H281 . 121.3 no
N4 . C29 . H291 . 108.0 no
N4 . C29 . H292 . 109.4 no
H291 . C29 . H292 . 109.8 no
N4 . C29 . H293 . 109.2 no
H291 . C29 . H293 . 110.1 no
H292 . C29 . H293 . 110.1 no
N4 . C30 . H301 . 108.7 no
N4 . C30 . H302 . 109.1 no
H301 . C30 . H302 . 110.0 no
N4 . C30 . H303 . 109.1 no
H301 . C30 . H303 . 109.5 no
H302 . C30 . H303 . 110.6 no
N5 . C31 . O11 . 126.4(9) yes
N5 . C31 . H311 . 116.9 no
O11 . C31 . H311 . 116.8 no
N5 . C32 . H321 . 109.2 no
N5 . C32 . H323 . 109.6 no
H321 . C32 . H323 . 109.1 no
N5 . C32 . H322 . 109.8 no
H321 . C32 . H322 . 109.7 no
H323 . C32 . H322 . 109.5 no
N5 . C33 . H333 . 108.5 no
N5 . C33 . H331 . 109.2 no
H333 . C33 . H331 . 109.6 no
N5 . C33 . H332 . 109.3 no
H333 . C33 . H332 . 110.2 no
H331 . C33 . H332 . 110.1 no
N6 . C34 . O12 . 126.1(9) yes
N6 . C34 . H341 . 117.2 no
O12 . C34 . H341 . 116.7 no
N6 . C35 . H353 . 110.5 no
N6 . C35 . H352 . 110.0 no
H353 . C35 . H352 . 108.8 no
N6 . C35 . H351 . 110.4 no
H353 . C35 . H351 . 108.6 no
H352 . C35 . H351 . 108.5 no
N6 . C36 . H363 . 108.5 no
N6 . C36 . H362 . 109.3 no
H363 . C36 . H362 . 110.2 no
N6 . C36 . H361 . 109.0 no
H363 . C36 . H361 . 109.8 no
H362 . C36 . H361 . 110.0 no

loop_
_geom_bond_atom_site_label_1
_geom_bond_site_symmetry_1
_geom_bond_atom_site_label_2
_geom_bond_site_symmetry_2
_geom_bond_distance
_geom_bond_publ_flag
Ba1 . O10 . 2.814(6) yes
Ba1 . O8 . 2.782(5) yes
Ba1 . O9 . 2.818(6) yes
Ba1 . O2 . 2.663(5) yes
Ba1 . O7 3_646 2.737(5) yes
Ba1 . O2 3_646 2.981(5) yes
Ba1 . O8 3_646 2.881(5) yes
Ba1 . O9 3_656 2.927(6) yes
Ba2 . O3 . 2.660(5) yes
Ba2 . O11 . 2.813(6) yes
Ba2 . O12 . 2.831(6) yes
Ba2 . O4 3_556 2.785(6) yes
Ba2 . O3 3_556 2.865(5) yes
Ba2 . O12 3_546 2.893(6) yes
Ba2 . O6 4_454 2.694(5) yes
Ba2 . O5 4_454 2.933(5) yes
Ba2 . O5 2_667 2.707(5) yes
O1 . C1 . 1.209(9) yes
O2 . C1 . 1.221(9) yes
O3 . C12 . 1.266(9) yes
O4 . C12 . 1.242(9) yes
O5 . C13 . 1.255(9) yes
O6 . C13 . 1.249(9) yes
O7 . C24 . 1.227(10) yes
O8 . C24 . 1.217(9) yes
O9 . C25 . 1.218(10) yes
O10 . C28 . 1.233(11) yes
O11 . C31 . 1.236(11) yes
O12 . C34 . 1.239(10) yes
N1 . C4 . 1.374(10) yes
N1 . H11 . 0.866 no
N1 . H12 . 0.873 no
N2 . C16 . 1.382(10) yes
N2 . H21 . 0.859 no
N2 . H22 . 0.865 no
N3 . C25 . 1.249(11) yes
N3 . C26 . 1.480(11) yes
N3 . C27 . 1.457(11) yes
N4 . C28 . 1.330(12) yes
N4 . C29 . 1.464(12) yes
N4 . C30 . 1.464(12) yes
N5 . C31 . 1.317(12) yes
N5 . C32 . 1.461(12) yes
N5 . C33 . 1.472(12) yes
N6 . C34 . 1.293(11) yes
N6 . C35 . 1.492(12) yes
N6 . C36 . 1.446(12) yes
C1 . C2 . 1.504(10) yes
C2 . C3 . 1.382(10) yes
C2 . C11 . 1.357(11) yes
C3 . C4 . 1.363(10) yes
C3 . H31 . 0.927 no
C4 . C5 . 1.398(11) yes
C5 . C6 . 1.397(10) yes
C5 . C10 . 1.407(10) yes
C6 . C7 . 1.330(11) yes
C6 . H61 . 0.930 no
C7 . C8 . 1.387(11) yes
C7 . C12 . 1.462(10) yes
C8 . C9 . 1.387(11) yes
C8 . H81 . 0.930 no
C9 . C10 . 1.424(11) yes
C9 . H91 . 0.941 no
C10 . C11 . 1.407(10) yes
C11 . H111 . 0.931 no
C13 . C14 . 1.489(10) yes
C14 . C15 . 1.373(10) yes
C14 . C23 . 1.377(11) yes
C15 . C16 . 1.372(10) yes
C15 . H151 . 0.933 no
C16 . C17 . 1.421(10) yes
C17 . C18 . 1.389(10) yes
C17 . C22 . 1.406(10) yes
C18 . C19 . 1.381(11) yes
C18 . H181 . 0.950 no
C19 . C20 . 1.349(10) yes
C19 . C24 . 1.499(10) yes
C20 . C21 . 1.387(10) yes
C20 . H201 . 0.935 no
C21 . C22 . 1.321(11) yes
C21 . H211 . 0.945 no
C22 . C23 . 1.373(10) yes
C23 . H231 . 0.933 no
C25 . H251 . 0.930 no
C26 . H261 . 0.962 no
C26 . H262 . 0.965 no
C26 . H263 . 0.963 no
C27 . H271 . 0.962 no
C27 . H272 . 0.964 no
C27 . H273 . 0.959 no
C28 . H281 . 0.934 no
C29 . H291 . 0.963 no
C29 . H292 . 0.963 no
C29 . H293 . 0.967 no
C30 . H301 . 0.973 no
C30 . H302 . 0.965 no
C30 . H303 . 0.965 no
C31 . H311 . 0.936 no
C32 . H321 . 0.964 no
C32 . H323 . 0.961 no
C32 . H322 . 0.965 no
C33 . H333 . 0.961 no
C33 . H331 . 0.964 no
C33 . H332 . 0.963 no
C34 . H341 . 0.934 no
C35 . H353 . 0.967 no
C35 . H352 . 0.964 no
C35 . H351 . 0.965 no
C36 . H363 . 0.963 no
C36 . H362 . 0.963 no
C36 . H361 . 0.965 no

loop_
_geom_hbond_atom_site_label_D
_geom_hbond_site_symmetry_D
_geom_hbond_atom_site_label_H
_geom_hbond_site_symmetry_H
_geom_hbond_atom_site_label_A
_geom_hbond_site_symmetry_A
_geom_hbond_angle_DHA
_geom_hbond_distance_DH
_geom_hbond_distance_HA
_geom_hbond_distance_DA
_geom_hbond_publ_flag
N2 . H21 . O7 1_545 132 0.86 2.52 3.168(13) yes
N2 . H22 . O1 3_646 173 0.86 2.11 2.965(13) yes
N1 . H11 . O5 2_667 148 0.87 2.59 3.361(13) yes
